data_7009645
loop_
_publ_author_name
'Barbaro, Pierluigi'
'Bianchini, Claudio'
'Capannesi, Geraldo'
'Di Luca, Lorella'
'Laschi, Franco'
'Petroni, Debora'
'Salvadori, Piero A.'
'Vacca, Alberto'
'Vizza, Francesco'

_publ_section_title
;
 Synthesis and characterization of the tetraazamacrocycle
 4,10-dimethyl-1,4,7,10-tetraazacyclododecane-1,7-diacetic acid
 (H2Me2DO2A) and of its neutral copper(II) complex [Cu(Me2DO2A)]. A new
 64Cu-labeled macrocyclic complex for positron emission tomography
 imaging&#x200A;&#x2020;
;
_journal_issue 14
_journal_name_full 'Journal of the Chemical Society, Dalton Transactions'
_journal_page_first 2393
_journal_paper_doi 10.1039/b002441o
_journal_year 2000
_chemical_formula_sum 'C14 H26 Cu N4 O4'
_chemical_formula_weight 377.93
_chemical_name_systematic
;
 ?
;
_space_group_IT_number 43
_symmetry_space_group_name_Hall 'F 2 -2d'
_symmetry_space_group_name_H-M 'F d d 2'
_atom_sites_solution_hydrogens geom
_atom_sites_solution_primary direct
_atom_sites_solution_secondary difmap
_audit_creation_method SHELXL
_cell_angle_alpha 90.000(5)
_cell_angle_beta 90.000(5)
_cell_angle_gamma 90.000(5)
_cell_formula_units_Z 16
_cell_length_a 24.419(5)
_cell_length_b 31.207(5)
_cell_length_c 8.475(5)
_cell_measurement_temperature 293(2)
_cell_volume 6458(4)
_computing_structure_refinement 'SHELXL-96 (Sheldrick, 1996)'
_computing_structure_solution 'SHELXS-96 (Sheldrick, 1990)'
_diffrn_ambient_temperature 293(2)
_diffrn_radiation_monochromator graphite
_diffrn_radiation_source 'fine-focus sealed tube'
_diffrn_radiation_type MoK\a
_diffrn_radiation_wavelength 0.71069
_diffrn_reflns_av_R_equivalents 0.0000
_diffrn_reflns_av_sigmaI/netI 0.0275
_diffrn_reflns_limit_h_max 31
_diffrn_reflns_limit_h_min 0
_diffrn_reflns_limit_k_max 40
_diffrn_reflns_limit_k_min 0
_diffrn_reflns_limit_l_max 10
_diffrn_reflns_limit_l_min 0
_diffrn_reflns_number 1962
_diffrn_reflns_theta_max 27.46
_diffrn_reflns_theta_min 2.61
_exptl_absorpt_coefficient_mu 1.378
_exptl_crystal_density_diffrn 1.538
_exptl_crystal_F_000 3120
_refine_diff_density_max 0.556
_refine_diff_density_min -0.632
_refine_diff_density_rms 0.133
_refine_ls_abs_structure_details 'Flack H D (1983), Acta Cryst. A39, 876-881'
_refine_ls_abs_structure_Flack 0.001(17)
_refine_ls_extinction_method none
_refine_ls_goodness_of_fit_all 1.071
_refine_ls_goodness_of_fit_obs 1.076
_refine_ls_matrix_type full
_refine_ls_number_parameters 212
_refine_ls_number_reflns 1962
_refine_ls_number_restraints 1
_refine_ls_restrained_S_all 1.071
_refine_ls_restrained_S_obs 1.076
_refine_ls_R_factor_all 0.0372
_refine_ls_R_factor_obs 0.0318
_refine_ls_shift/esd_max 0.243
_refine_ls_shift/esd_mean 0.055
_refine_ls_structure_factor_coef Fsqd
_refine_ls_weighting_details 'w=1/[\s^2^(Fo^2^)+(0.0626P)^2^+1.8971P] where P=(Fo^2^+2Fc^2^)/3'
_refine_ls_weighting_scheme calc
_refine_ls_wR_factor_all 0.0864
_refine_ls_wR_factor_obs 0.0835
_reflns_number_observed 1832
_reflns_number_total 1962
_reflns_observed_criterion >2sigma(I)
_cod_data_source_file b002441o.txt
_cod_data_source_block 1
_cod_depositor_comments
;
The following automatic conversions were performed:

'_refine_ls_weighting_scheme' value 'calc
w=1/[\s^2^(Fo^2^)+(0.0626P)^2^+1.8971P] where P=(Fo^2^+2Fc^2^)/3' was
changed to 'calc'. New tag '_refine_ls_weighting_details' was
created. The value of the new tag was set to
'w=1/[\s^2^(Fo^2^)+(0.0626P)^2^+1.8971P] where P=(Fo^2^+2Fc^2^)/3'.

Automatic conversion script
Id: cif_fix_values 3143 2015-03-26 13:38:13Z robertas 

2018-03-05
Z value and formula fixed to values more according to usual
chemical conventions and to fix obvious typo.                 miguel
;
_cod_original_formula_units_Z 4
_cod_original_formula_sum 'C1456 H26 Cu1 N4 O4'
_cod_database_code 7009645

loop_
_symmetry_equiv_pos_as_xyz
'x, y, z'
'-x, -y, z'
'-x+1/4, y+1/4, z+1/4'
'x+1/4, -y+1/4, z+1/4'
'x, y+1/2, z+1/2'
'-x, -y+1/2, z+1/2'
'-x+1/4, y+3/4, z+3/4'
'x+1/4, -y+3/4, z+3/4'
'x+1/2, y, z+1/2'
'-x+1/2, -y, z+1/2'
'-x+3/4, y+1/4, z+3/4'
'x+3/4, -y+1/4, z+3/4'
'x+1/2, y+1/2, z'
'-x+1/2, -y+1/2, z'
'-x+3/4, y+3/4, z+1/4'
'x+3/4, -y+3/4, z+1/4'

loop_
_atom_site_aniso_label
_atom_site_aniso_U_11
_atom_site_aniso_U_22
_atom_site_aniso_U_33
_atom_site_aniso_U_23
_atom_site_aniso_U_13
_atom_site_aniso_U_12
Cu1 0.02041(18) 0.02083(19) 0.01956(19) -0.00327(17) 0.00205(16) -0.00180(15)
N1 0.0319(15) 0.0255(16) 0.0291(19) -0.0003(14) -0.0028(13) -0.0029(13)
N2 0.0210(13) 0.0228(15) 0.0273(16) -0.0050(13) 0.0036(13) -0.0030(12)
N3 0.0356(17) 0.0232(16) 0.0299(18) 0.0005(14) -0.0039(15) -0.0033(13)
N4 0.0247(13) 0.0217(13) 0.0256(16) -0.0039(12) 0.0037(12) -0.0020(12)
O1 0.0235(11) 0.0308(13) 0.0392(16) -0.0086(13) 0.0081(12) -0.0045(10)
O2 0.0285(13) 0.0340(15) 0.0359(16) -0.0118(13) 0.0091(13) -0.0047(11)
O3 0.0300(13) 0.0436(17) 0.058(2) -0.0153(18) -0.0051(15) -0.0064(12)
O4 0.0445(16) 0.0447(18) 0.056(2) -0.0240(17) 0.0118(17) 0.0040(14)
C1 0.048(2) 0.038(2) 0.0210(19) 0.0002(18) -0.0029(17) -0.0077(19)
C2 0.037(2) 0.036(2) 0.0230(19) -0.0063(17) 0.0083(17) -0.0054(16)
C3 0.0236(16) 0.031(2) 0.041(2) -0.0121(18) 0.0032(17) 0.0069(15)
C4 0.042(2) 0.0222(18) 0.047(3) 0.0011(18) -0.0070(19) 0.0086(16)
C5 0.046(2) 0.0305(19) 0.042(3) 0.0002(19) -0.024(2) -0.0012(17)
C6 0.0248(15) 0.0322(19) 0.040(2) -0.0078(19) -0.0073(16) -0.0019(14)
C7 0.0342(19) 0.032(2) 0.030(2) 0.0007(17) 0.0066(17) -0.0118(16)
C8 0.047(2) 0.031(2) 0.039(2) 0.0076(19) -0.007(2) -0.0146(19)
C9 0.046(2) 0.042(2) 0.061(4) 0.003(3) -0.009(2) 0.012(2)
C10 0.065(3) 0.048(3) 0.030(3) 0.007(2) 0.000(2) -0.012(2)
C11 0.0293(16) 0.0253(17) 0.036(3) -0.0131(17) 0.0042(16) -0.0045(14)
C12 0.0274(16) 0.0222(16) 0.029(2) 0.0000(15) 0.0018(15) -0.0045(14)
C13 0.0316(16) 0.0300(19) 0.023(2) -0.0053(16) -0.0007(16) 0.0070(16)
C14 0.0363(19) 0.0229(18) 0.030(2) -0.0092(16) 0.0061(17) -0.0045(15)

loop_
_atom_site_label
_atom_site_type_symbol
_atom_site_fract_x
_atom_site_fract_y
_atom_site_fract_z
_atom_site_U_iso_or_equiv
_atom_site_thermal_displace_type
_atom_site_occupancy
_atom_site_calc_flag
_atom_site_refinement_flags
_atom_site_disorder_group
Cu1 Cu 0.654280(15) 0.384285(12) 0.36468(6) 0.02027(13) Uani 1 d . .
N1 N 0.64777(14) 0.43211(11) 0.1556(4) 0.0288(7) Uani 1 d . .
N2 N 0.68591(12) 0.34410(10) 0.1879(4) 0.0237(6) Uani 1 d . .
N3 N 0.70374(14) 0.33732(10) 0.5184(4) 0.0295(7) Uani 1 d . .
N4 N 0.72165(12) 0.42563(10) 0.4204(4) 0.0240(6) Uani 1 d . .
O1 O 0.58360(11) 0.35683(9) 0.3086(4) 0.0312(6) Uani 1 d . .
O2 O 0.61728(11) 0.41532(9) 0.5339(4) 0.0328(6) Uani 1 d . .
O3 O 0.54470(11) 0.31237(10) 0.1361(5) 0.0440(8) Uani 1 d . .
O4 O 0.62013(13) 0.47335(11) 0.6832(5) 0.0483(8) Uani 1 d . .
C1 C 0.65626(18) 0.40424(15) 0.0174(5) 0.0357(9) Uani 1 d . .
H1A H 0.6677 0.4217 -0.0714 0.040(3) Uiso 1 calc R .
H1B H 0.6218 0.3908 -0.0103 0.040(3) Uiso 1 calc R .
C2 C 0.69862(17) 0.36995(13) 0.0464(5) 0.0320(8) Uani 1 d . .
H2A H 0.7005 0.3513 -0.0449 0.040(3) Uiso 1 calc R .
H2B H 0.7342 0.3833 0.0595 0.040(3) Uiso 1 calc R .
C3 C 0.73574(15) 0.32159(13) 0.2437(5) 0.0320(9) Uani 1 d . .
H3A H 0.7668 0.3409 0.2384 0.040(3) Uiso 1 calc R .
H3B H 0.7432 0.2974 0.1749 0.040(3) Uiso 1 calc R .
C4 C 0.72892(18) 0.30565(13) 0.4128(6) 0.0374(10) Uani 1 d . .
H4A H 0.7065 0.2800 0.4119 0.040(3) Uiso 1 calc R .
H4B H 0.7646 0.2979 0.4542 0.040(3) Uiso 1 calc R .
C5 C 0.74389(18) 0.36552(13) 0.5976(7) 0.0396(11) Uani 1 d . .
H5A H 0.7738 0.3482 0.6378 0.040(3) Uiso 1 calc R .
H5B H 0.7264 0.3794 0.6868 0.040(3) Uiso 1 calc R .
C6 C 0.76671(15) 0.39941(13) 0.4885(6) 0.0325(9) Uani 1 d . .
H6A H 0.7916 0.4178 0.5465 0.040(3) Uiso 1 calc R .
H6B H 0.7871 0.3858 0.4040 0.040(3) Uiso 1 calc R .
C7 C 0.73976(16) 0.44792(13) 0.2758(5) 0.0322(8) Uani 1 d . .
C8 C 0.6916(2) 0.46453(15) 0.1790(6) 0.0390(10) Uani 1 d . .
C9 C 0.59410(19) 0.45346(17) 0.1450(8) 0.0499(14) Uani 1 d . .
H9A H 0.5884 0.4707 0.2374 0.048(6) Uiso 1 calc R .
H9B H 0.5658 0.4322 0.1377 0.048(6) Uiso 1 calc R .
H9C H 0.5932 0.4714 0.0530 0.048(6) Uiso 1 calc R .
C10 C 0.6691(2) 0.31595(17) 0.6377(6) 0.0476(12) Uani 1 d . .
H10A H 0.6907 0.2958 0.6963 0.048(6) Uiso 1 calc R .
H10B H 0.6396 0.3012 0.5860 0.048(6) Uiso 1 calc R .
H10C H 0.6543 0.3370 0.7084 0.048(6) Uiso 1 calc R .
C11 C 0.64147(15) 0.31304(12) 0.1529(5) 0.0304(9) Uani 1 d . .
H11A H 0.6490 0.2865 0.2084 0.040(3) Uiso 1 calc R .
H11B H 0.6417 0.3068 0.0407 0.040(3) Uiso 1 calc R .
C12 C 0.58491(15) 0.32870(12) 0.1992(5) 0.0263(7) Uani 1 d . .
C13 C 0.64099(17) 0.44799(13) 0.5897(5) 0.0282(8) Uani 1 d . .
C14 C 0.69993(17) 0.45632(13) 0.5405(5) 0.0297(8) Uani 1 d . .
H14A H 0.7025 0.4851 0.4982 0.040(3) Uiso 1 calc R .
H14B H 0.7230 0.4550 0.6335 0.040(3) Uiso 1 calc R .

loop_
_atom_type_symbol
_atom_type_description
_atom_type_scat_dispersion_real
_atom_type_scat_dispersion_imag
_atom_type_scat_source
C C 0.0033 0.0016 'International Tables Vol C Tables 4.2.6.8 and 6.1.1.4'
H H 0.0000 0.0000 'International Tables Vol C Tables 4.2.6.8 and 6.1.1.4'
N N 0.0061 0.0033 'International Tables Vol C Tables 4.2.6.8 and 6.1.1.4'
O O 0.0106 0.0060 'International Tables Vol C Tables 4.2.6.8 and 6.1.1.4'
Cu Cu 0.3201 1.2651 'International Tables Vol C Tables 4.2.6.8 and 6.1.1.4'

loop_
_geom_angle_atom_site_label_1
_geom_angle_atom_site_label_2
_geom_angle_atom_site_label_3
_geom_angle
_geom_angle_site_symmetry_1
_geom_angle_site_symmetry_3
_geom_angle_publ_flag
O2 Cu1 O1 89.29(12) . . ?
O2 Cu1 N2 171.96(12) . . ?
O1 Cu1 N2 83.75(12) . . ?
O2 Cu1 N4 83.96(11) . . ?
O1 Cu1 N4 168.55(12) . . ?
N2 Cu1 N4 103.55(11) . . ?
O2 Cu1 N3 98.21(13) . . ?
O1 Cu1 N3 108.47(12) . . ?
N2 Cu1 N3 80.26(14) . . ?
N4 Cu1 N3 81.72(12) . . ?
O2 Cu1 N1 102.13(13) . . ?
O1 Cu1 N1 92.01(13) . . ?
N2 Cu1 N1 82.21(13) . . ?
N4 Cu1 N1 80.43(12) . . ?
N3 Cu1 N1 151.23(12) . . ?
C1 N1 C9 110.1(4) . . ?
C1 N1 C8 114.0(4) . . ?
C9 N1 C8 109.9(4) . . ?
C1 N1 Cu1 102.6(2) . . ?
C9 N1 Cu1 113.4(3) . . ?
C8 N1 Cu1 106.6(3) . . ?
C2 N2 C3 110.2(3) . . ?
C2 N2 C11 110.3(3) . . ?
C3 N2 C11 110.7(3) . . ?
C2 N2 Cu1 109.3(2) . . ?
C3 N2 Cu1 110.9(3) . . ?
C11 N2 Cu1 105.3(2) . . ?
C4 N3 C10 110.7(3) . . ?
C4 N3 C5 113.5(4) . . ?
C10 N3 C5 109.8(4) . . ?
C4 N3 Cu1 107.6(3) . . ?
C10 N3 Cu1 111.9(3) . . ?
C5 N3 Cu1 103.0(2) . . ?
C7 N4 C6 111.1(3) . . ?
C7 N4 C14 111.7(3) . . ?
C6 N4 C14 110.5(3) . . ?
C7 N4 Cu1 109.3(2) . . ?
C6 N4 Cu1 108.8(2) . . ?
C14 N4 Cu1 105.3(2) . . ?
C12 O1 Cu1 116.7(2) . . ?
C13 O2 Cu1 117.6(2) . . ?
N1 C1 C2 112.7(4) . . ?
N2 C2 C1 112.0(3) . . ?
N2 C3 C4 111.4(3) . . ?
N3 C4 C3 113.5(3) . . ?
N3 C5 C6 112.5(4) . . ?
N4 C6 C5 110.5(3) . . ?
N4 C7 C8 112.1(3) . . ?
N1 C8 C7 113.3(4) . . ?
N2 C11 C12 113.8(3) . . ?
O3 C12 O1 125.5(4) . . ?
O3 C12 C11 118.8(4) . . ?
O1 C12 C11 115.6(3) . . ?
O4 C13 O2 124.7(4) . . ?
O4 C13 C14 117.3(4) . . ?
O2 C13 C14 118.0(3) . . ?
N4 C14 C13 114.4(3) . . ?

loop_
_geom_bond_atom_site_label_1
_geom_bond_atom_site_label_2
_geom_bond_distance
_geom_bond_site_symmetry_2
_geom_bond_publ_flag
Cu1 O2 1.952(3) . ?
Cu1 O1 1.985(3) . ?
Cu1 N2 2.101(3) . ?
Cu1 N4 2.143(3) . ?
Cu1 N3 2.303(3) . ?
Cu1 N1 2.322(4) . ?
N1 C1 1.473(6) . ?
N1 C9 1.473(5) . ?
N1 C8 1.486(5) . ?
N2 C2 1.478(5) . ?
N2 C3 1.483(5) . ?
N2 C11 1.485(5) . ?
N3 C4 1.468(5) . ?
N3 C10 1.478(6) . ?
N3 C5 1.479(5) . ?
N4 C7 1.477(5) . ?
N4 C6 1.488(5) . ?
N4 C14 1.495(5) . ?
O1 C12 1.277(5) . ?
O2 C13 1.264(5) . ?
O3 C12 1.229(5) . ?
O4 C13 1.230(5) . ?
C1 C2 1.509(6) . ?
C3 C4 1.526(7) . ?
C5 C6 1.511(7) . ?
C7 C8 1.525(6) . ?
C11 C12 1.517(5) . ?
C13 C14 1.521(5) . ?
